data_2209289
loop_
_publ_author_name
'Shi, Peng-Fei'
'Jiang, Qin'

_publ_section_title
;
 Dichloro(di-2-pyridylamine)gold(III) chloride
;
_journal_coeditor_code RZ2023
_journal_issue 6
_journal_name_full 'Acta Crystallographica Section E'
_journal_page_first m1183
_journal_page_last m1185
_journal_paper_doi 10.1107/S1600536806014255
_journal_volume 62
_journal_year 2006
_chemical_formula_iupac '[Au Cl2 (C10 H9 N3)] Cl'
_chemical_formula_moiety 'C10 H9 Au Cl2 N3 + , Cl -'
_chemical_formula_sum 'C10 H9 Au Cl3 N3'
_chemical_formula_weight 474.52
_chemical_name_common AuDPA
_chemical_name_systematic
;
Dichloro(di-2-pyridylamine)gold(III) chloride
;
_space_group_IT_number 62
_symmetry_cell_setting orthorhombic
_symmetry_space_group_name_Hall '-P 2ac 2n'
_symmetry_space_group_name_H-M 'P n m a'
_atom_sites_solution_hydrogens geom
_atom_sites_solution_primary direct
_atom_sites_solution_secondary difmap
_cell_angle_alpha 90.00
_cell_angle_beta 90.00
_cell_angle_gamma 90.00
_cell_formula_units_Z 4
_cell_length_a 12.549(4)
_cell_length_b 12.313(4)
_cell_length_c 8.200(2)
_cell_measurement_reflns_used 3897
_cell_measurement_temperature 273(2)
_cell_measurement_theta_max 28.007
_cell_measurement_theta_min 2.318
_cell_volume 1267.0(7)
_computing_cell_refinement 'SAINT (Bruker, 2000)'
_computing_data_collection 'SMART (Bruker, 2000)'
_computing_data_reduction SAINT
_computing_molecular_graphics SHELXTL
_computing_publication_material SHELXTL
_computing_structure_refinement SHELXTL
_computing_structure_solution 'SHELXTL (Bruker, 2000)'
_diffrn_ambient_temperature 273(2)
_diffrn_measured_fraction_theta_full 0.996
_diffrn_measured_fraction_theta_max 0.996
_diffrn_measurement_device_type 'Bruker SMART APEX CCD area-detector'
_diffrn_measurement_method '\f and \w'
_diffrn_radiation_monochromator graphite
_diffrn_radiation_source 'fine-focus sealed tube'
_diffrn_radiation_type MoK\a
_diffrn_radiation_wavelength 0.71073
_diffrn_reflns_av_R_equivalents 0.0473
_diffrn_reflns_av_sigmaI/netI 0.0411
_diffrn_reflns_limit_h_max 14
_diffrn_reflns_limit_h_min -15
_diffrn_reflns_limit_k_max 13
_diffrn_reflns_limit_k_min -15
_diffrn_reflns_limit_l_max 9
_diffrn_reflns_limit_l_min -10
_diffrn_reflns_number 6226
_diffrn_reflns_theta_full 26.00
_diffrn_reflns_theta_max 26.00
_diffrn_reflns_theta_min 2.97
_diffrn_standards_decay_% 0
_diffrn_standards_number 0
_exptl_absorpt_coefficient_mu 12.222
_exptl_absorpt_correction_T_max 0.141
_exptl_absorpt_correction_T_min 0.043
_exptl_absorpt_correction_type multi-scan
_exptl_absorpt_process_details '(SADABS; Bruker, 2000)'
_exptl_crystal_colour red
_exptl_crystal_density_diffrn 2.488
_exptl_crystal_density_method 'not measured'
_exptl_crystal_description block
_exptl_crystal_F_000 880
_exptl_crystal_size_max 0.3
_exptl_crystal_size_mid 0.22
_exptl_crystal_size_min 0.16
_refine_diff_density_max 1.498
_refine_diff_density_min -1.613
_refine_ls_extinction_coef 0.0010(3)
_refine_ls_extinction_expression Fc^*^=kFc[1+0.001xFc^2^\l^3^/sin(2\q)]^-1/4^
_refine_ls_extinction_method 'SHELXTL (Bruker, 2000)'
_refine_ls_goodness_of_fit_ref 1.100
_refine_ls_hydrogen_treatment constr
_refine_ls_matrix_type full
_refine_ls_number_parameters 83
_refine_ls_number_reflns 1299
_refine_ls_number_restraints 0
_refine_ls_restrained_S_all 1.100
_refine_ls_R_factor_all 0.0334
_refine_ls_R_factor_gt 0.0309
_refine_ls_shift/su_max 0.000
_refine_ls_shift/su_mean 0.000
_refine_ls_structure_factor_coef Fsqd
_refine_ls_weighting_details 'calc w = 1/[\s^2^(Fo^2^)+(0.0442P)^2^+3.0733P] where P=(Fo^2^+2Fc^2^)/3'
_refine_ls_weighting_scheme calc
_refine_ls_wR_factor_gt 0.0799
_refine_ls_wR_factor_ref 0.0815
_reflns_number_gt 1238
_reflns_number_total 1299
_reflns_threshold_expression I>2\s(I)
_cod_data_source_file rz2023.cif
_cod_data_source_block I
_cod_database_code 2209289

loop_
_symmetry_equiv_pos_as_xyz
'x, y, z'
'-x+1/2, -y, z+1/2'
'-x, y+1/2, -z'
'x+1/2, -y+1/2, -z+1/2'
'-x, -y, -z'
'x-1/2, y, -z-1/2'
'x, -y-1/2, z'
'-x-1/2, y-1/2, z-1/2'

loop_
_atom_site_type_symbol
_atom_site_label
_atom_site_fract_x
_atom_site_fract_y
_atom_site_fract_z
_atom_site_U_iso_or_equiv
_atom_site_adp_type
_atom_site_calc_flag
_atom_site_refinement_flags
_atom_site_occupancy
Au Au1 -0.01457(3) 0.2500 0.79814(3) 0.02216(17) Uani d S 1
C C1 0.0959(4) 0.3501(5) 0.5219(6) 0.0231(11) Uani d . 1
C C2 0.1337(5) 0.4368(5) 0.4301(7) 0.0258(12) Uani d . 1
H H2 0.1439 0.4291 0.3184 0.031 Uiso calc R 1
C C3 0.1556(5) 0.5327(6) 0.5041(8) 0.0340(14) Uani d . 1
H H3 0.1813 0.5909 0.4434 0.041 Uiso calc R 1
C C4 0.1394(5) 0.5437(5) 0.6725(8) 0.0307(14) Uani d . 1
H H4 0.1567 0.6080 0.7259 0.037 Uiso calc R 1
C C5 0.0978(5) 0.4580(5) 0.7559(7) 0.0291(13) Uani d . 1
H H5 0.0853 0.4652 0.8672 0.035 Uiso calc R 1
Cl Cl1 -0.12404(13) 0.12231(13) 0.90454(19) 0.0383(4) Uani d . 1
Cl Cl2 0.1445(2) 0.2500 0.0773(2) 0.0397(6) Uani d S 1
N N1 0.0739(4) 0.3627(4) 0.6822(5) 0.0216(10) Uani d . 1
N N2 0.0787(6) 0.2500 0.4496(8) 0.0284(16) Uani d S 1
H H2B 0.1199 0.2500 0.3598 0.034 Uiso d SR 1

loop_
_atom_site_aniso_label
_atom_site_aniso_U_11
_atom_site_aniso_U_22
_atom_site_aniso_U_33
_atom_site_aniso_U_12
_atom_site_aniso_U_13
_atom_site_aniso_U_23
Au1 0.0196(2) 0.0282(2) 0.0187(2) 0.000 0.00364(10) 0.000
C1 0.017(3) 0.030(3) 0.022(2) 0.006(2) 0.000(2) 0.000(2)
C2 0.020(3) 0.033(3) 0.024(3) 0.003(2) 0.004(2) 0.004(2)
C3 0.020(3) 0.039(3) 0.043(4) 0.000(3) 0.002(3) 0.010(3)
C4 0.029(4) 0.027(3) 0.036(3) -0.003(3) -0.005(3) 0.001(2)
C5 0.028(3) 0.035(3) 0.025(3) 0.003(3) -0.005(3) -0.007(2)
Cl1 0.0358(9) 0.0430(9) 0.0360(8) -0.0094(7) 0.0116(7) 0.0051(7)
Cl2 0.0456(14) 0.0499(13) 0.0235(10) 0.000 -0.0025(9) 0.000
N1 0.017(2) 0.028(2) 0.021(2) -0.001(2) 0.0027(18) 0.0026(18)
N2 0.035(4) 0.029(4) 0.021(3) 0.000 0.006(3) 0.000

loop_
_atom_type_symbol
_atom_type_description
_atom_type_scat_dispersion_real
_atom_type_scat_dispersion_imag
_atom_type_scat_source
C C 0.0033 0.0016 'International Tables Vol C Tables 4.2.6.8 and 6.1.1.4'
H H 0.0000 0.0000 'International Tables Vol C Tables 4.2.6.8 and 6.1.1.4'
N N 0.0061 0.0033 'International Tables Vol C Tables 4.2.6.8 and 6.1.1.4'
Cl Cl 0.1484 0.1585 'International Tables Vol C Tables 4.2.6.8 and 6.1.1.4'
Au Au -2.0133 8.8022 'International Tables Vol C Tables 4.2.6.8 and 6.1.1.4'

loop_
_geom_angle_atom_site_label_1
_geom_angle_atom_site_label_2
_geom_angle_atom_site_label_3
_geom_angle_site_symmetry_1
_geom_angle_site_symmetry_3
_geom_angle
_geom_angle_publ_flag
N1 Au1 N1 7_565 . 87.0(3) yes
N1 Au1 Cl1 7_565 . 92.18(15) yes
N1 Au1 Cl1 . . 174.11(13) yes
N1 Au1 Cl1 7_565 7_565 174.11(13) ?
N1 Au1 Cl1 . 7_565 92.18(15) ?
Cl1 Au1 Cl1 . 7_565 88.02(9) yes
N1 Au1 Cl2 7_565 1_556 89.61(14) ?
N1 Au1 Cl2 . 1_556 89.61(14) ?
Cl1 Au1 Cl2 . 1_556 96.22(6) ?
Cl1 Au1 Cl2 7_565 1_556 96.22(6) ?
N1 C1 N2 . . 119.1(5) ?
N1 C1 C2 . . 120.5(5) ?
N2 C1 C2 . . 120.3(5) ?
C3 C2 C1 . . 119.7(5) ?
C3 C2 H2 . . 120.1 ?
C1 C2 H2 . . 120.1 ?
C2 C3 C4 . . 119.7(6) ?
C2 C3 H3 . . 120.1 ?
C4 C3 H3 . . 120.1 ?
C5 C4 C3 . . 118.3(6) ?
C5 C4 H4 . . 120.8 ?
C3 C4 H4 . . 120.8 ?
N1 C5 C4 . . 122.2(5) ?
N1 C5 H5 . . 118.9 ?
C4 C5 H5 . . 118.9 ?
C5 N1 C1 . . 119.2(5) ?
C5 N1 Au1 . . 120.6(4) ?
C1 N1 Au1 . . 119.5(4) ?
C1 N2 C1 . 7_565 125.7(6) ?
C1 N2 H2B . . 105.1 ?
C1 N2 H2B 7_565 . 105.1 ?

loop_
_geom_bond_atom_site_label_1
_geom_bond_atom_site_label_2
_geom_bond_site_symmetry_2
_geom_bond_distance
_geom_bond_publ_flag
Au1 N1 7_565 2.015(5) ?
Au1 N1 . 2.015(5) yes
Au1 Cl1 . 2.2628(16) yes
Au1 Cl1 7_565 2.2628(16) ?
Au1 Cl2 1_556 3.037(2) ?
C1 N1 . 1.352(7) ?
C1 N2 . 1.385(6) ?
C1 C2 . 1.390(8) ?
C2 C3 . 1.355(9) ?
C2 H2 . 0.9300 ?
C3 C4 . 1.403(9) ?
C3 H3 . 0.9300 ?
C4 C5 . 1.362(9) ?
C4 H4 . 0.9300 ?
C5 N1 . 1.354(8) ?
C5 H5 . 0.9300 ?
N2 C1 7_565 1.385(6) ?
N2 H2B . 0.9000 ?

loop_
_geom_hbond_atom_site_label_D
_geom_hbond_atom_site_label_H
_geom_hbond_atom_site_label_A
_geom_hbond_site_symmetry_A
_geom_hbond_distance_DH
_geom_hbond_distance_HA
_geom_hbond_distance_DA
_geom_hbond_angle_DHA
N2 H2B Cl2 . 0.90 2.34 3.162(7) 152.5
C5 H5 Cl1 3_557 0.93 2.74 3.457(6) 135.2

loop_
_geom_torsion_atom_site_label_1
_geom_torsion_atom_site_label_2
_geom_torsion_atom_site_label_3
_geom_torsion_atom_site_label_4
_geom_torsion_site_symmetry_1
_geom_torsion_site_symmetry_4
_geom_torsion
N1 C1 C2 C3 . . 4.5(9)
N2 C1 C2 C3 . . -176.5(6)
C1 C2 C3 C4 . . -0.3(9)
C2 C3 C4 C5 . . -2.6(10)
C3 C4 C5 N1 . . 1.4(10)
C4 C5 N1 C1 . . 2.7(9)
C4 C5 N1 Au1 . . -167.3(5)
N2 C1 N1 C5 . . 175.4(6)
C2 C1 N1 C5 . . -5.7(8)
N2 C1 N1 Au1 . . -14.5(8)
C2 C1 N1 Au1 . . 164.4(4)
N1 Au1 N1 C5 7_565 . -145.9(4)
Cl1 Au1 N1 C5 7_565 . 39.9(5)
Cl2 Au1 N1 C5 1_556 . -56.3(4)
N1 Au1 N1 C1 7_565 . 44.1(5)
Cl1 Au1 N1 C1 7_565 . -130.0(4)
Cl2 Au1 N1 C1 1_556 . 133.7(4)
N1 C1 N2 C1 . 7_565 -36.9(12)
C2 C1 N2 C1 . 7_565 144.1(6)
